data_7025962
loop_
_publ_author_name
'Esparza-Ruiz, Adriana'
'Gonz\'alez-G\'omez, Guadalupe'
'Mijangos, Edgar'
'Pe\~na-Hueso, Adri\'an'
'L\'opez-Sandoval, Horacio'
'Flores-Parra, Angelina'
'Contreras, Rosalinda'
'Barba-Behrens, Norah'

_publ_section_title
;
 Coordination chemistry of a bis(benzimidazole) disulfide: eleven membered
 chelate ring in cobalt(II), zinc(II) and cadmium(II) halide compounds;
 oxidative disulfide cleavage when coordinated to nickel(II).
;
_journal_issue 27
_journal_name_full 'Dalton transactions (Cambridge, England : 2003)'
_journal_page_first 6302
_journal_page_last 6309
_journal_paper_doi 10.1039/c0dt00084a
_journal_volume 39
_journal_year 2010
_chemical_compound_source 'synthesis as described'
_chemical_formula_moiety 'C26 H18 Cl2 N4 S2 Zn, 2(C2 H6 O)'
_chemical_formula_sum 'C30 H30 Cl2 N4 O2 S2 Zn'
_chemical_formula_weight 679.01
_space_group_IT_number 14
_symmetry_cell_setting monoclinic
_symmetry_Int_Tables_number 14
_symmetry_space_group_name_Hall '-P 2yn'
_symmetry_space_group_name_H-M 'P 1 21/n 1'
_atom_sites_solution_hydrogens geom
_atom_sites_solution_primary direct
_audit_conform_dict_location ftp://ftp.iucr.org/pub/cif_core.dic
_audit_conform_dict_name cif_core.dic
_audit_conform_dict_version 2.3
_audit_creation_date 2009-12-03T18:11:49-00:00
_audit_creation_method 'WinGX routine CIF_UPDATE'
_cell_angle_alpha 90
_cell_angle_beta 108.652(2)
_cell_angle_gamma 90
_cell_formula_units_Z 4
_cell_length_a 12.1415(3)
_cell_length_b 15.7394(4)
_cell_length_c 16.8483(3)
_cell_measurement_reflns_used 35900
_cell_measurement_temperature 173
_cell_measurement_theta_max 27
_cell_measurement_theta_min 2
_cell_measurement_wavelength 0.71073
_cell_volume 3050.61(13)
_computing_cell_refinement 'DENZO/SCALEPACK (Otwinowski & Minor, 1997)'
_computing_data_collection 'COLLECT (Nonius, 1997-2001).'
_computing_data_reduction 'DENZO/SCALEPACK (Otwinowski & Minor, 1997)'
_computing_molecular_graphics 'CAMERON (Watkin et al., 1996)'
_computing_publication_material 'CRYSTALS (Betteridge et al., 2003)'
_computing_structure_refinement 'CRYSTALS (Betteridge et al., 2003)'
_computing_structure_solution 'SHELXS 86 (Sheldrick, 1986)'
_diffrn_ambient_temperature 173
_diffrn_detector 'CCD plate'
_diffrn_detector_area_resol_mean 9
_diffrn_measured_fraction_theta_full 0.938
_diffrn_measured_fraction_theta_max 0.928
_diffrn_measurement_device '95mm CCD camera on \k-goniostat'
_diffrn_measurement_device_type 'Nonius KappaCCD'
_diffrn_measurement_method '\f & \w scans'
_diffrn_orient_matrix_type 'by Bruker AXS Collect from scalepack cell'
_diffrn_orient_matrix_UB_11 -0.761057E-1
_diffrn_orient_matrix_UB_12 -0.82135E-2
_diffrn_orient_matrix_UB_13 -0.45175E-1
_diffrn_orient_matrix_UB_21 0.412672E-1
_diffrn_orient_matrix_UB_22 -0.32025E-2
_diffrn_orient_matrix_UB_23 -0.426418E-1
_diffrn_orient_matrix_UB_31 0.78342E-2
_diffrn_orient_matrix_UB_32 -0.629202E-1
_diffrn_orient_matrix_UB_33 0.80674E-2
_diffrn_radiation_monochromator graphite
_diffrn_radiation_probe x-ray
_diffrn_radiation_type 'Mo K\a'
_diffrn_radiation_wavelength 0.71073
_diffrn_reflns_av_R_equivalents 0.049
_diffrn_reflns_limit_h_max 15
_diffrn_reflns_limit_h_min -15
_diffrn_reflns_limit_k_max 20
_diffrn_reflns_limit_k_min -20
_diffrn_reflns_limit_l_max 21
_diffrn_reflns_limit_l_min -21
_diffrn_reflns_number 30682
_diffrn_reflns_theta_full 25.001
_diffrn_reflns_theta_max 27.473
_diffrn_reflns_theta_min 4.089
_diffrn_source 'Enraf Nonius FR590'
_diffrn_standards_number 0
_exptl_absorpt_coefficient_mu 1.152
_exptl_absorpt_correction_T_max 0.89
_exptl_absorpt_correction_T_min 0.74
_exptl_absorpt_correction_type multi-scan
_exptl_absorpt_process_details 'SADABS (Siemens, 1996)'
_exptl_crystal_colour colourless
_exptl_crystal_density_diffrn 1.478
_exptl_crystal_density_method 'not measured'
_exptl_crystal_description prism
_exptl_crystal_F_000 1400
_exptl_crystal_size_max 0.35
_exptl_crystal_size_mid 0.35
_exptl_crystal_size_min 0.1
_refine_diff_density_max 0.59
_refine_diff_density_min -0.65
_refine_ls_extinction_method None
_refine_ls_goodness_of_fit_ref 1.0112
_refine_ls_hydrogen_treatment constr
_refine_ls_matrix_type full
_refine_ls_number_parameters 388
_refine_ls_number_reflns 4628
_refine_ls_number_restraints 47
_refine_ls_R_factor_all 0.0785
_refine_ls_R_factor_gt 0.0383
_refine_ls_shift/su_max 0.000512
_refine_ls_structure_factor_coef F
_refine_ls_weighting_details
;
Method, part 1, Chebychev polynomial, (Watkin, 1994, Prince, 1982)
[weight] = 1.0/[A~0~*T~0~(x)+A~1~*T~1~(x) ... +A~n-1~]*T~n-1~(x)]
where A~i~ are the Chebychev coefficients listed below and x= Fcalc/Fmax
Method = Robust Weighting (Prince, 1982)
W = [weight] * [1-(deltaF/6*sigmaF)^2^]^2^
A~i~ are:
1.97 -0.523 1.71 -0.298 0.457
;
_refine_ls_weighting_scheme calc
_refine_ls_wR_factor_all 0.0646
_refine_ls_wR_factor_gt 0.0442
_refine_ls_wR_factor_ref 0.0442
_reflns_number_gt 4628
_reflns_number_total 6487
_reflns_threshold_expression I>3.0\s(I)
_cod_data_source_file c0dt00084a.txt
_cod_data_source_block 3
_cod_depositor_comments
;
The following automatic conversions were performed:

'_symmetry_cell_setting' value 'Monoclinic' changed to 'monoclinic'
according to /home/saulius/struct/CIF-dictionaries/cif_core.dic
dictionary named 'cif_core.dic' version 2.4.2 from 2011-04-26.

Automatic conversion script
Id: cif_fix_values 1891 2012-01-12 08:04:46Z andrius 
;
_cod_original_sg_symbol_Hall '-P 2yn '
_cod_original_formula_sum 'C30 H30 Cl2 N4 O2 S2 Zn1'
_cod_database_code 7025962

loop_
_symmetry_equiv_pos_as_xyz
x,y,z
-x,-y,-z
-x+1/2,y+1/2,-z+1/2
x+1/2,-y+1/2,z+1/2

loop_
_atom_site_label
_atom_site_type_symbol
_atom_site_fract_x
_atom_site_fract_y
_atom_site_fract_z
_atom_site_U_iso_or_equiv
_atom_site_adp_type
_atom_site_occupancy
_atom_site_disorder_group
C2 C 0.1615(2) 0.76395(16) 0.10075(18) 0.0279 Uani 1 .
C4 C 0.0977(3) 0.6292(2) 0.2509(2) 0.0396 Uani 1 .
C5 C 0.1571(3) 0.5559(2) 0.2823(2) 0.0431 Uani 1 .
C6 C 0.2515(3) 0.5287(2) 0.2582(2) 0.0393 Uani 1 .
C7 C 0.2906(2) 0.57472(19) 0.20228(19) 0.0347 Uani 1 .
C8 C 0.2306(2) 0.64863(17) 0.16965(17) 0.0283 Uani 1 .
C9 C 0.1355(2) 0.67463(18) 0.19391(19) 0.0318 Uani 1 .
C10 C 0.1401(2) 0.83747(17) 0.04231(17) 0.0286 Uani 1 .
C11 C 0.0399(3) 0.8419(2) -0.02691(19) 0.0357 Uani 1 .
C12 C 0.0226(3) 0.9116(2) -0.0795(2) 0.0472 Uani 1 .
C13 C 0.1026(3) 0.9765(2) -0.0640(2) 0.0494 Uani 1 .
C14 C 0.2027(3) 0.97325(19) 0.0055(2) 0.0416 Uani 1 .
C15 C 0.2200(2) 0.90333(18) 0.05805(19) 0.0329 Uani 1 .
C17 C 0.2242(2) 0.71787(17) -0.11255(17) 0.0254 Uani 1 .
C19 C 0.2627(3) 0.90513(19) -0.22170(19) 0.0355 Uani 1 .
C20 C 0.3500(3) 0.96408(19) -0.1898(2) 0.0364 Uani 1 .
C21 C 0.4335(3) 0.95410(17) -0.11034(18) 0.0318 Uani 1 .
C22 C 0.4316(2) 0.88505(17) -0.05961(18) 0.0297 Uani 1 .
C23 C 0.3428(2) 0.82578(16) -0.09071(17) 0.0246 Uani 1 .
C24 C 0.2612(2) 0.83599(17) -0.16997(18) 0.0287 Uani 1 .
C25 C 0.1723(2) 0.63524(17) -0.10284(17) 0.029 Uani 1 .
C26 C 0.0519(2) 0.6234(2) -0.11800(19) 0.0364 Uani 1 .
C27 C 0.0119(3) 0.5436(2) -0.1036(2) 0.0495 Uani 1 .
C28 C 0.0893(3) 0.4762(2) -0.0762(2) 0.0515 Uani 1 .
C29 C 0.2054(3) 0.4872(2) -0.0644(2) 0.0441 Uani 1 .
C30 C 0.2466(3) 0.56660(19) -0.07754(19) 0.0349 Uani 1 .
C36 C -0.1935(5) 0.8098(6) 0.1676(6) 0.065 Uani 0.5 1
C37 C -0.2472(9) 0.7697(7) 0.0812(6) 0.0729 Uani 0.5 1
C38 C -0.2052(4) 0.8302(5) 0.1459(6) 0.0589 Uani 0.5 2
C39 C -0.2234(8) 0.7384(5) 0.1155(6) 0.0609 Uani 0.5 2
C41 C 0.0362(5) 0.8556(4) 0.3777(4) 0.0945 Uani 1 .
C42 C 0.1566(5) 0.8496(4) 0.3700(4) 0.0969 Uani 1 .
H3 H 0.0353 0.779 0.1503 0.0428 Uiso 1 .
H4 H 0.0353 0.6472 0.2658 0.0503 Uiso 1 .
H5 H 0.1332 0.5227 0.3209 0.0523 Uiso 1 .
H6 H 0.2903 0.4777 0.2802 0.0477 Uiso 1 .
H7 H 0.356 0.5571 0.1875 0.0418 Uiso 1 .
H12 H -0.0454 0.9135 -0.1265 0.0565 Uiso 1 .
H13 H 0.0883 1.0224 -0.1002 0.0612 Uiso 1 .
H14 H 0.2563 1.0186 0.016 0.0527 Uiso 1 .
H15 H 0.2876 0.8996 0.1055 0.0413 Uiso 1 .
H18 H 0.1292 0.7556 -0.2252 0.0381 Uiso 1 .
H19 H 0.207 0.9111 -0.2738 0.0437 Uiso 1 .
H20 H 0.3547 1.0119 -0.2219 0.0449 Uiso 1 .
H21 H 0.492 0.9948 -0.0913 0.0403 Uiso 1 .
H22 H 0.4879 0.8782 -0.0062 0.0369 Uiso 1 .
H27 H -0.0672 0.535 -0.1119 0.0603 Uiso 1 .
H28 H 0.0617 0.4234 -0.0662 0.0624 Uiso 1 .
H29 H 0.2576 0.4413 -0.0462 0.0525 Uiso 1 .
H30 H 0.3266 0.5743 -0.0701 0.0416 Uiso 1 .
H35 H -0.0555 0.8724 0.2136 0.0845 Uiso 1 .
H40 H -0.0234 0.96 0.3485 0.1453 Uiso 1 .
H361 H -0.2434 0.8564 0.176 0.0826 Uiso 0.5 1
H362 H -0.1859 0.7655 0.2108 0.0826 Uiso 0.5 1
H371 H -0.3242 0.7473 0.0767 0.0929 Uiso 0.5 1
H372 H -0.2549 0.8135 0.0384 0.0929 Uiso 0.5 1
H373 H -0.1979 0.7236 0.0728 0.0929 Uiso 0.5 1
H381 H -0.2443 0.871 0.101 0.0752 Uiso 0.5 2
H382 H -0.235 0.8377 0.1937 0.0752 Uiso 0.5 2
H391 H -0.3068 0.7254 0.0961 0.0774 Uiso 0.5 2
H392 H -0.1924 0.7321 0.0688 0.0774 Uiso 0.5 2
H393 H -0.1831 0.6991 0.1606 0.0774 Uiso 0.5 2
H411 H 0.042 0.8721 0.4357 0.1166 Uiso 1 .
H412 H 0.0003 0.7974 0.363 0.1167 Uiso 1 .
H421 H 0.19 0.7978 0.4009 0.1464 Uiso 1 .
H422 H 0.1978 0.9022 0.3943 0.1463 Uiso 1 .
H423 H 0.1471 0.8439 0.3101 0.1464 Uiso 1 .
N1 N 0.24546(18) 0.70695(14) 0.11102(14) 0.0263 Uani 1 .
N3 N 0.0941(2) 0.74783(15) 0.14826(16) 0.0328 Uani 1 .
N16 N 0.31731(18) 0.75092(14) -0.05452(14) 0.0241 Uani 1 .
N18 N 0.1881(2) 0.76666(15) -0.18148(15) 0.0307 Uani 1 .
O35 O -0.0829(2) 0.84162(16) 0.17210(17) 0.0519 Uani 1 .
O40 O -0.0246(4) 0.9162(2) 0.3213(3) 0.0993 Uani 1 .
S31 S -0.06624(7) 0.75895(6) -0.04897(6) 0.0444 Uani 1 .
S32 S -0.05326(6) 0.70552(6) -0.15705(5) 0.0423 Uani 1 .
Cl33 Cl 0.49999(6) 0.81699(4) 0.15150(4) 0.0305 Uani 1 .
Cl34 Cl 0.49707(6) 0.59841(5) 0.08853(5) 0.0363 Uani 1 .
Zn1 Zn 0.38369(2) 0.715908(19) 0.068193(19) 0.025 Uani 1 .

loop_
_atom_site_aniso_label
_atom_site_aniso_U_11
_atom_site_aniso_U_22
_atom_site_aniso_U_33
_atom_site_aniso_U_23
_atom_site_aniso_U_13
_atom_site_aniso_U_12
C2 0.0265(12) 0.0298(13) 0.0274(16) -0.0034(10) 0.0088(11) -0.0025(10)
C4 0.0334(15) 0.0534(18) 0.0375(19) 0.0042(13) 0.0191(14) -0.0004(13)
C5 0.0419(16) 0.0515(18) 0.038(2) 0.0125(14) 0.0156(14) -0.0029(14)
C6 0.0358(15) 0.0428(16) 0.0376(19) 0.0119(13) 0.0095(13) -0.0002(12)
C7 0.0260(13) 0.0433(16) 0.0335(18) 0.0049(12) 0.0076(12) -0.0002(11)
C8 0.0273(12) 0.0342(13) 0.0214(15) -0.0001(10) 0.0051(10) -0.0025(10)
C9 0.0266(13) 0.0376(14) 0.0315(16) 0.0001(11) 0.0098(11) -0.0019(11)
C10 0.0317(13) 0.0331(13) 0.0231(15) -0.0024(10) 0.0118(11) 0.0067(10)
C11 0.0337(14) 0.0467(16) 0.0274(17) -0.0035(12) 0.0105(12) 0.0074(12)
C12 0.0498(19) 0.054(2) 0.033(2) 0.0054(14) 0.0061(15) 0.0140(15)
C13 0.066(2) 0.0428(18) 0.041(2) 0.0112(14) 0.0195(17) 0.0148(16)
C14 0.0510(18) 0.0330(15) 0.045(2) 0.0005(12) 0.0203(15) 0.0050(13)
C15 0.0332(14) 0.0329(14) 0.0311(17) -0.0010(11) 0.0083(12) 0.0027(11)
C17 0.0217(11) 0.0343(13) 0.0209(14) -0.0058(10) 0.0079(10) -0.0010(10)
C19 0.0351(15) 0.0442(16) 0.0229(16) 0.0042(11) 0.0033(11) 0.0041(12)
C20 0.0439(16) 0.0336(14) 0.0328(18) 0.0055(11) 0.0136(13) 0.0038(12)
C21 0.0370(14) 0.0313(13) 0.0277(16) -0.0025(11) 0.0111(12) -0.0047(11)
C22 0.0307(13) 0.0350(14) 0.0216(15) -0.0032(10) 0.0057(11) -0.0007(11)
C23 0.0232(11) 0.0286(12) 0.0226(14) -0.0008(10) 0.0081(10) 0.0003(9)
C24 0.0243(12) 0.0365(14) 0.0237(15) -0.0027(10) 0.0051(10) 0.0007(10)
C25 0.0275(13) 0.0378(14) 0.0210(15) -0.0070(10) 0.0067(11) -0.0083(10)
C26 0.0268(14) 0.0539(18) 0.0277(17) -0.0087(12) 0.0075(11) -0.0104(12)
C27 0.0368(17) 0.064(2) 0.049(2) -0.0126(16) 0.0152(15) -0.0246(16)
C28 0.061(2) 0.0473(19) 0.047(2) -0.0060(15) 0.0179(17) -0.0248(17)
C29 0.0521(19) 0.0391(16) 0.0369(19) -0.0023(13) 0.0085(14) -0.0105(14)
C30 0.0332(14) 0.0389(15) 0.0287(17) -0.0071(11) 0.0044(12) -0.0067(12)
C36 0.055(3) 0.069(4) 0.083(4) 0.014(3) 0.038(3) 0.000(3)
C37 0.060(4) 0.081(5) 0.090(5) 0.003(4) 0.040(4) -0.005(4)
C38 0.048(2) 0.064(3) 0.070(4) 0.015(3) 0.026(3) 0.002(3)
C39 0.052(4) 0.069(4) 0.067(4) 0.008(3) 0.026(3) 0.005(3)
C41 0.108(3) 0.104(3) 0.081(3) -0.004(2) 0.044(2) 0.015(2)
C42 0.101(3) 0.108(4) 0.086(4) -0.005(3) 0.036(3) 0.015(3)
N1 0.0232(10) 0.0332(11) 0.0217(13) -0.0007(8) 0.0059(8) -0.0002(8)
N3 0.0327(12) 0.0354(12) 0.0337(15) 0.0017(10) 0.0155(10) 0.0035(10)
N16 0.0211(10) 0.0300(10) 0.0209(12) -0.0018(8) 0.0062(8) -0.0015(8)
N18 0.0250(11) 0.0414(13) 0.0217(13) -0.0033(9) 0.0017(9) -0.0033(9)
O35 0.0447(12) 0.0539(14) 0.0648(17) 0.0087(11) 0.0283(12) 0.0102(10)
O40 0.124(3) 0.084(2) 0.086(3) -0.0222(17) 0.029(2) 0.027(2)
S31 0.0310(4) 0.0675(5) 0.0361(5) -0.0111(4) 0.0127(3) -0.0057(3)
S32 0.0233(3) 0.0678(5) 0.0320(5) -0.0116(3) 0.0035(3) -0.0022(3)
Cl33 0.0288(3) 0.0343(3) 0.0233(4) 0.0017(2) 0.0010(2) -0.0042(2)
Cl34 0.0299(3) 0.0384(4) 0.0388(4) 0.0035(3) 0.0083(3) 0.0058(3)
Zn1 0.02115(14) 0.03111(16) 0.02123(18) 0.00130(11) 0.00462(11) -0.00133(11)

loop_
_atom_type_symbol
_atom_type_scat_dispersion_real
_atom_type_scat_dispersion_imag
_atom_type_scat_source
C 0.0033 0.0016 'International Tables Vol C 4.2.6.8 and 6.1.1.4'
H 0 0 'International Tables Vol C 4.2.6.8 and 6.1.1.4'
Cl 0.1484 0.1585 'International Tables Vol C 4.2.6.8 and 6.1.1.4'
N 0.0061 0.0033 'International Tables Vol C 4.2.6.8 and 6.1.1.4'
S 0.1246 0.1234 'International Tables Vol C 4.2.6.8 and 6.1.1.4'
Zn 0.2839 1.4301 'International Tables Vol C 4.2.6.8 and 6.1.1.4'
O 0.0106 0.006 'International Tables Vol C 4.2.6.8 and 6.1.1.4'

loop_
_geom_angle_atom_site_label_1
_geom_angle_atom_site_label_2
_geom_angle_atom_site_label_3
_geom_angle
_geom_angle_publ_flag
C10 C2 N1 125.2(2) yes
C10 C2 N3 122.1(2) yes
N1 C2 N3 112.6(2) yes
C5 C4 C9 116.7(3) yes
C5 C4 H4 122.2 no
C9 C4 H4 121 no
C4 C5 C6 121.6(3) yes
C4 C5 H5 119.2 no
C6 C5 H5 119.3 no
C5 C6 C7 121.8(3) yes
C5 C6 H6 119.8 no
C7 C6 H6 118.3 no
C6 C7 C8 117.1(3) yes
C6 C7 H7 121.6 no
C8 C7 H7 121.3 no
C7 C8 C9 120.3(3) yes
C7 C8 N1 131.1(3) yes
C9 C8 N1 108.5(2) yes
C8 C9 C4 122.4(3) yes
C8 C9 N3 105.5(2) yes
C4 C9 N3 132.1(3) yes
C2 C10 C11 121.0(3) yes
C2 C10 C15 119.4(3) yes
C11 C10 C15 119.6(3) yes
C10 C11 C12 119.3(3) yes
C10 C11 S31 121.1(2) yes
C12 C11 S31 119.6(3) yes
C11 C12 C13 120.9(3) yes
C11 C12 H12 118.4 no
C13 C12 H12 120.7 no
C12 C13 C14 120.4(3) yes
C12 C13 H13 118.8 no
C14 C13 H13 120.8 no
C13 C14 C15 118.6(3) yes
C13 C14 H14 119.6 no
C15 C14 H14 121.7 no
C10 C15 C14 121.2(3) yes
C10 C15 H15 118.7 no
C14 C15 H15 120.1 no
C25 C17 N16 123.4(2) yes
C25 C17 N18 124.5(2) yes
N16 C17 N18 112.0(2) yes
C20 C19 C24 116.2(3) yes
C20 C19 H19 122.5 no
C24 C19 H19 121.3 no
C19 C20 C21 121.7(3) yes
C19 C20 H20 119.7 no
C21 C20 H20 118.7 no
C20 C21 C22 121.7(3) yes
C20 C21 H21 119.2 no
C22 C21 H21 119.1 no
C21 C22 C23 117.1(3) yes
C21 C22 H22 121.8 no
C23 C22 H22 121.1 no
C22 C23 C24 120.6(2) yes
C22 C23 N16 130.4(3) yes
C24 C23 N16 108.9(2) yes
C19 C24 C23 122.7(3) yes
C19 C24 N18 131.6(3) yes
C23 C24 N18 105.8(2) yes
C17 C25 C26 123.3(3) yes
C17 C25 C30 117.5(2) yes
C26 C25 C30 119.2(3) yes
C25 C26 C27 119.0(3) yes
C25 C26 S32 123.2(2) yes
C27 C26 S32 117.8(2) yes
C26 C27 C28 120.4(3) yes
C26 C27 H27 120.2 no
C28 C27 H27 119.4 no
C27 C28 C29 120.4(3) yes
C27 C28 H28 119.7 no
C29 C28 H28 119.9 no
C28 C29 C30 119.8(3) yes
C28 C29 H29 120.2 no
C30 C29 H29 120 no
C29 C30 C25 121.2(3) yes
C29 C30 H30 120 no
C25 C30 H30 118.8 no
C37 C36 H361 110.3 no
C37 C36 H362 108.7 no
H361 C36 H362 109.5 no
C37 C36 O35 107.8(7) yes
H361 C36 O35 110.2 no
H362 C36 O35 110.3 no
C36 C37 H371 109.1 no
C36 C37 H372 108.8 no
H371 C37 H372 109.5 no
C36 C37 H373 110.4 no
H371 C37 H373 109.5 no
H372 C37 H373 109.5 no
C39 C38 H381 112 no
C39 C38 H382 109.6 no
H381 C38 H382 109.5 no
C39 C38 O35 104.5(6) yes
H381 C38 O35 110.7 no
H382 C38 O35 110.5 no
C38 C39 H391 109.4 no
C38 C39 H392 108.3 no
H391 C39 H392 109.5 no
C38 C39 H393 110.7 no
H391 C39 H393 109.5 no
H392 C39 H393 109.5 no
C42 C41 H411 109.6 no
C42 C41 H412 106 no
H411 C41 H412 111.7 no
C42 C41 O40 107.6(5) yes
H411 C41 O40 110.5 no
H412 C41 O40 111.3 no
C41 C42 H421 104.6 no
C41 C42 H422 106.7 no
H421 C42 H422 114.1 no
C41 C42 H423 107.1 no
H421 C42 H423 111.2 no
H422 C42 H423 112.4 no
C8 N1 C2 105.6(2) yes
C8 N1 Zn1 127.04(17) yes
C2 N1 Zn1 126.42(18) yes
C9 N3 C2 107.8(2) yes
C9 N3 H3 126.8 no
C2 N3 H3 125.4 no
C23 N16 C17 105.1(2) yes
C23 N16 Zn1 126.55(17) yes
C17 N16 Zn1 127.01(18) yes
C24 N18 C17 108.2(2) yes
C24 N18 H18 126.8 no
C17 N18 H18 125 no
C36 O35 H35 111.8 no
C41 O40 H40 106.5 no
C11 S31 S32 103.20(10) yes
C26 S32 S31 102.57(11) yes
N16 Zn1 N1 105.96(9) yes
N16 Zn1 Cl33 113.61(6) yes
N1 Zn1 Cl33 104.38(7) yes
N16 Zn1 Cl34 113.44(6) yes
N1 Zn1 Cl34 114.86(7) yes
Cl33 Zn1 Cl34 104.43(3) yes

loop_
_geom_bond_atom_site_label_1
_geom_bond_atom_site_label_2
_geom_bond_distance
_geom_bond_publ_flag
C2 C10 1.487(4) yes
C2 N1 1.327(3) yes
C2 N3 1.340(4) yes
C4 C5 1.373(5) yes
C4 C9 1.389(4) yes
C4 H4 0.916 no
C5 C6 1.400(5) yes
C5 H5 0.95 no
C6 C7 1.387(4) yes
C6 H6 0.945 no
C7 C8 1.389(4) yes
C7 H7 0.947 no
C8 C9 1.403(4) yes
C8 N1 1.402(3) yes
C9 N3 1.387(4) yes
C10 C11 1.391(4) yes
C10 C15 1.386(4) yes
C11 C12 1.383(5) yes
C11 S31 1.788(3) yes
C12 C13 1.376(5) yes
C12 H12 0.944 no
C13 C14 1.393(5) yes
C13 H13 0.925 no
C14 C15 1.386(4) yes
C14 H14 0.943 no
C15 H15 0.947 no
C17 C25 1.477(4) yes
C17 N16 1.341(3) yes
C17 N18 1.344(4) yes
C19 C20 1.382(4) yes
C19 C24 1.398(4) yes
C19 H19 0.926 no
C20 C21 1.406(4) yes
C20 H20 0.938 no
C21 C22 1.387(4) yes
C21 H21 0.934 no
C22 C23 1.395(4) yes
C22 H22 0.946 no
C23 C24 1.394(4) yes
C23 N16 1.406(3) yes
C24 N18 1.381(4) yes
C25 C26 1.414(4) yes
C25 C30 1.385(4) yes
C26 C27 1.396(5) yes
C26 S32 1.787(3) yes
C27 C28 1.394(6) yes
C27 H27 0.935 no
C28 C29 1.369(5) yes
C28 H28 0.933 no
C29 C30 1.390(4) yes
C29 H29 0.945 no
C30 H30 0.946 no
C36 C37 1.529(5) yes
C36 H361 0.99 no
C36 H362 0.99 no
C36 O35 1.412(5) yes
C37 H371 0.98 no
C37 H372 0.98 no
C37 H373 0.98 no
C38 C39 1.525(5) yes
C38 H381 0.99 no
C38 H382 0.99 no
C38 O35 1.419(4) yes
C39 H391 0.98 no
C39 H392 0.98 no
C39 H393 0.98 no
C41 C42 1.511(9) yes
C41 H411 0.991 no
C41 H412 1.011 no
C41 O40 1.383(7) yes
C42 H421 0.982 no
C42 H422 0.987 no
C42 H423 0.983 no
H3 N3 0.875 no
H18 N18 0.864 no
H35 O35 0.829 no
H40 O40 0.825 no
N1 Zn1 2.033(2) yes
N16 Zn1 2.040(2) yes
S31 S32 2.0570(12) yes
Cl33 Zn1 2.2863(7) yes
Cl34 Zn1 2.2651(7) yes
